data_2106246
loop_
_publ_author_name
'Bear, I.J.'
'Mumme, W.G.'

_publ_section_title
;
 The crystal chemistry of zirconium sulphates. The structure of alpha-Zr
 (S O4)2 H2 O
;
_journal_name_full 'Acta Crystallographica B (24,1968-38,1982)'
_journal_page_first 1131
_journal_page_last 1140
_journal_volume 26
_journal_year 1970
_chemical_formula_sum 'H2 O9 S2 Zr'
_chemical_name_systematic 'Zr (S O4)2 (H2 O)'
_space_group_IT_number 14
_symmetry_space_group_name_Hall '-P 2ybc'
_symmetry_space_group_name_H-M 'P 1 21/c 1'
_cell_angle_alpha 90
_cell_angle_beta 106
_cell_angle_gamma 90
_cell_formula_units_Z 4
_cell_length_a 7.32
_cell_length_b 8.54
_cell_length_c 11.82
_cell_volume 710.278
_citation_journal_id_ASTM ACBCAR
_cod_data_source_file Bear_ACBCAR_1970_1774.cif
_cod_data_source_block H2O9S2Zr1
_cod_original_cell_volume 710.2775
_cod_original_formula_sum 'H2 O9 S2 Zr1'
_cod_database_code 2106246

loop_
_symmetry_equiv_pos_as_xyz
x,y,z
-x,y+1/2,-z+1/2
-x,-y,-z
x,-y-1/2,z-1/2

loop_
_atom_site_label
_atom_site_type_symbol
_atom_site_fract_x
_atom_site_fract_y
_atom_site_fract_z
_atom_site_occupancy
_atom_site_U_iso_or_equiv
O4 O-2 0.4334 0.6657 0.0532 1 0.0
O9 O-2 0.1553 0.8944 0.3954 1 0.0
O2 O-2 0.3748 0.1622 0.2088 1 0.0
O6 O-2 0.2197 0.3734 0.492 1 0.0
O1 O-2 -0.0278 0.0487 0.1394 1 0.0
O3 O-2 0.1392 0.3184 0.2868 1 0.0
O7 O-2 0.235 0.4563 0.079 1 0.0
Zr1 Zr+4 0.1031 0.2539 0.111 1 0.0
O5 O-2 0.3591 0.5218 0.3712 1 0.0
S2 S+6 0.1591 0.4468 0.3774 1 0.0
S1 S+6 0.2412 0.6144 0.0234 1 0.0
O8 O-2 0.1056 0.7196 0.0633 1 0.0
